data_2219760
loop_
_publ_author_name
'Coles, Simon J.'
'Sengul, Abdurrahman'
'Kurt, Ozgur'
'Altin, Safinaz'

_publ_section_title
{<i>N</i>,<i>N</i>'-Bis[1-(2-pyridyl)ethylidene]ethane-1,2-diamine-\k^4^<i>N</i>,<i>N</i>',<i>N</i>'',<i>N</i>'''}bis(trifluoromethanesulfanato-\k<i>O</i>)copper(II)
_journal_coeditor_code BG2203
_journal_issue 11
_journal_name_full 'Acta Crystallographica Section E'
_journal_page_first m1435
_journal_paper_doi 10.1107/S1600536808033151
_journal_volume 64
_journal_year 2008
_chemical_formula_iupac '[Cu (C F3 S O3)2 (C16 H18 N4)]'
_chemical_formula_moiety 'C18 H18 Cu F6 N4 O6 S2'
_chemical_formula_sum 'C18 H18 Cu F6 N4 O6 S2'
_chemical_formula_weight 628.02
_chemical_name_systematic
;
{<i>N</i>,<i>N</i>'-Bis[1-(2-pyridyl)ethylidene]ethane-1,2-diamine-
\k^4^<i>N</i>,<i>N</i>',<i>N</i>'',<i>N</i>'''}bis(trifluoromethanesulfanato-
\k<i>O</i>)copper(II)
;
_space_group_IT_number 14
_symmetry_cell_setting monoclinic
_symmetry_space_group_name_Hall '-P 2ybc'
_symmetry_space_group_name_H-M 'P 1 21/c 1'
_audit_creation_method 'WinGX routine CIF_UPDATE'
_cell_angle_alpha 90
_cell_angle_beta 94.961(3)
_cell_angle_gamma 90
_cell_formula_units_Z 4
_cell_length_a 9.2228(4)
_cell_length_b 25.5574(13)
_cell_length_c 9.8189(5)
_cell_measurement_reflns_used 26348
_cell_measurement_temperature 120(2)
_cell_measurement_theta_max 27.48
_cell_measurement_theta_min 2.91
_cell_volume 2305.75(19)
_computing_cell_refinement 'DENZO (Otwinowski & Minor, 1997) and COLLECT (Hooft, 1998)'
_computing_data_collection 'DENZO (Otwinowski & Minor, 1997)'
_computing_data_reduction 'DENZO (Otwinowski & Minor, 1997) and COLLECT (Hooft, 1998)'
_computing_molecular_graphics 'PLATON (Spek, 2003)'
_computing_publication_material 'publCIF (Westrip, 2008)'
_computing_structure_refinement 'SHELXL97 (Sheldrick, 2008)'
_computing_structure_solution 'SHELXS97 (Sheldrick, 2008)'
_diffrn_measured_fraction_theta_full 0.971
_diffrn_measured_fraction_theta_max 0.955
_diffrn_measurement_device_type 'Bruker--Nonius KappaCCD area-detector'
_diffrn_measurement_method '\f and \w'
_diffrn_radiation_type MoK\a
_diffrn_radiation_wavelength 0.71073
_diffrn_reflns_av_R_equivalents 0.0434
_diffrn_reflns_limit_h_max 11
_diffrn_reflns_limit_h_min -11
_diffrn_reflns_limit_k_max 33
_diffrn_reflns_limit_k_min -30
_diffrn_reflns_limit_l_max 12
_diffrn_reflns_limit_l_min -12
_diffrn_reflns_number 18769
_diffrn_reflns_theta_full 25.00
_diffrn_reflns_theta_max 27.5
_diffrn_reflns_theta_min 3.01
_diffrn_standards_decay_% 0
_diffrn_standards_number 0
_exptl_absorpt_coefficient_mu 1.222
_exptl_absorpt_correction_T_max 0.93
_exptl_absorpt_correction_T_min 0.78
_exptl_absorpt_correction_type multi-scan
_exptl_absorpt_process_details '(SADABS; Sheldrick, 2007)'
_exptl_crystal_colour blue
_exptl_crystal_density_diffrn 1.809
_exptl_crystal_density_method 'not measured'
_exptl_crystal_description block
_exptl_crystal_F_000 1268
_exptl_crystal_size_max 0.35
_exptl_crystal_size_mid 0.2
_exptl_crystal_size_min 0.06
_refine_diff_density_max 0.432
_refine_diff_density_min -0.642
_refine_ls_extinction_method none
_refine_ls_goodness_of_fit_ref 1.087
_refine_ls_hydrogen_treatment constr
_refine_ls_matrix_type full
_refine_ls_number_parameters 334
_refine_ls_number_reflns 5052
_refine_ls_number_restraints 0
_refine_ls_restrained_S_all 1.087
_refine_ls_R_factor_gt 0.046
_refine_ls_shift/su_max 0.001
_refine_ls_structure_factor_coef Fsqd
_refine_ls_weighting_details 'calc w=1/[\s^2^(Fo^2^)+(0.0383P)^2^+4.934P] where P=(Fo^2^+2Fc^2^)/3'
_refine_ls_weighting_scheme calc
_refine_ls_wR_factor_ref 0.1175
_reflns_number_gt 4062
_reflns_number_total 5052
_reflns_threshold_expression I>2\s(I)
_cod_data_source_file bg2203.cif
_cod_data_source_block I
_cod_original_sg_symbol_H-M 'P 21/c'
_cod_database_code 2219760
_cod_database_fobs_code 2219760

loop_
_symmetry_equiv_pos_as_xyz
'x, y, z'
'-x, y+1/2, -z+1/2'
'-x, -y, -z'
'x, -y-1/2, z-1/2'

loop_
_atom_site_type_symbol
_atom_site_label
_atom_site_fract_x
_atom_site_fract_y
_atom_site_fract_z
_atom_site_U_iso_or_equiv
_atom_site_adp_type
_atom_site_calc_flag
_atom_site_refinement_flags
_atom_site_occupancy
Cu Cu1 0.36217(4) 0.096617(15) 0.13089(4) 0.01732(17) Uani d . 1
S S1 0.61344(9) 0.13260(3) -0.13780(9) 0.0201(2) Uani d . 1
S S2 0.11834(9) 0.11566(4) 0.40390(9) 0.0216(2) Uani d . 1
F F1 0.6938(2) 0.20219(8) 0.0510(2) 0.0335(5) Uani d . 1
F F2 0.8673(2) 0.15164(8) -0.0042(2) 0.0339(6) Uani d . 1
F F3 0.7879(2) 0.21298(8) -0.1408(3) 0.0395(6) Uani d . 1
F F4 -0.1392(2) 0.14451(8) 0.2941(2) 0.0329(5) Uani d . 1
F F5 -0.0500(3) 0.19350(10) 0.4589(3) 0.0529(8) Uani d . 1
F F6 0.0325(2) 0.19887(9) 0.2612(3) 0.0451(7) Uani d . 1
O O1 0.5026(3) 0.16759(10) -0.1968(3) 0.0294(6) Uani d . 1
O O2 0.5698(3) 0.10044(9) -0.0264(3) 0.0246(6) Uani d . 1
O O3 0.6956(3) 0.10514(10) -0.2337(3) 0.0293(6) Uani d . 1
O O4 0.1560(3) 0.09377(9) 0.2761(3) 0.0260(6) Uani d . 1
O O5 0.0389(3) 0.08055(11) 0.4852(3) 0.0321(6) Uani d . 1
O O6 0.2334(3) 0.14490(11) 0.4778(3) 0.0349(7) Uani d . 1
N N1 0.2386(3) 0.05333(10) -0.0051(3) 0.0169(6) Uani d . 1
N N2 0.2689(3) 0.15379(10) 0.0252(3) 0.0188(6) Uani d . 1
N N3 0.4497(3) 0.15332(10) 0.2410(3) 0.0177(6) Uani d . 1
N N4 0.4951(3) 0.05365(10) 0.2608(3) 0.0164(6) Uani d . 1
C C1 0.2187(4) 0.00137(13) -0.0122(4) 0.0214(7) Uani d . 1
H H1 0.2688 -0.0198 0.0531 0.026 Uiso calc R 1
C C2 0.1266(4) -0.02194(14) -0.1130(4) 0.0252(8) Uani d . 1
H H2 0.1149 -0.0581 -0.1155 0.030 Uiso calc R 1
C C3 0.0525(4) 0.00934(14) -0.2097(4) 0.0278(8) Uani d . 1
H H3 -0.0091 -0.0055 -0.2791 0.033 Uiso calc R 1
C C4 0.0702(4) 0.06320(14) -0.2027(4) 0.0251(8) Uani d . 1
H H4 0.0187 0.0848 -0.2659 0.030 Uiso calc R 1
C C5 0.1647(4) 0.08421(14) -0.1013(4) 0.0184(7) Uani d . 1
C C6 0.1917(4) 0.14160(13) -0.0857(4) 0.0192(7) Uani d . 1
C C7 0.1385(4) 0.17828(14) -0.1956(4) 0.0261(8) Uani d . 1
H H7A 0.1495 0.2136 -0.1630 0.039 Uiso calc R 1
H H7B 0.0376 0.1714 -0.2219 0.039 Uiso calc R 1
H H7C 0.1939 0.1736 -0.2731 0.039 Uiso calc R 1
C C8 0.3222(4) 0.20639(12) 0.0623(4) 0.0214(7) Uani d . 1
H H8A 0.2428 0.2314 0.0514 0.026 Uiso calc R 1
H H8B 0.3961 0.2169 0.0032 0.026 Uiso calc R 1
C C9 0.3872(4) 0.20533(12) 0.2131(4) 0.0212(7) Uani d . 1
H H9A 0.4619 0.2319 0.2281 0.025 Uiso calc R 1
H H9B 0.3117 0.2123 0.2736 0.025 Uiso calc R 1
C C10 0.5278(4) 0.14069(13) 0.3512(4) 0.0197(7) Uani d . 1
C C11 0.5756(4) 0.17735(13) 0.4637(4) 0.0258(8) Uani d . 1
H H11A 0.5662 0.2127 0.4311 0.039 Uiso calc R 1
H H11B 0.6755 0.1705 0.4944 0.039 Uiso calc R 1
H H11C 0.5161 0.1725 0.5382 0.039 Uiso calc R 1
C C12 0.5645(3) 0.08382(13) 0.3585(3) 0.0177(7) Uani d . 1
C C13 0.6640(4) 0.06293(14) 0.4569(4) 0.0231(8) Uani d . 1
H H13 0.7115 0.0843 0.5233 0.028 Uiso calc R 1
C C14 0.6917(4) 0.00970(14) 0.4551(4) 0.0240(8) Uani d . 1
H H14 0.7586 -0.0050 0.5205 0.029 Uiso calc R 1
C C15 0.6207(3) -0.02138(14) 0.3572(4) 0.0228(8) Uani d . 1
H H15 0.6378 -0.0572 0.3550 0.027 Uiso calc R 1
C C16 0.5222(3) 0.00235(13) 0.2610(3) 0.0192(7) Uani d . 1
H H16 0.4733 -0.0184 0.1940 0.023 Uiso calc R 1
C C17 0.7467(4) 0.17719(14) -0.0524(4) 0.0258(8) Uani d . 1
C C18 -0.0166(4) 0.16582(14) 0.3522(4) 0.0298(9) Uani d . 1

loop_
_atom_site_aniso_label
_atom_site_aniso_U_11
_atom_site_aniso_U_22
_atom_site_aniso_U_33
_atom_site_aniso_U_12
_atom_site_aniso_U_13
_atom_site_aniso_U_23
C1 0.0212(17) 0.0175(14) 0.0241(18) -0.0001(12) 0.0006(13) 0.0005(12)
C2 0.0260(18) 0.0214(16) 0.0240(19) 0.0052(13) 0.0029(15) 0.0050(13)
C3 0.0282(19) 0.0299(18) 0.0200(18) 0.0050(14) -0.0055(15) 0.0042(14)
C4 0.0235(17) 0.0281(17) 0.0171(17) 0.0001(13) 0.0009(13) -0.0007(13)
C5 0.0176(15) 0.0211(15) 0.0154(16) -0.0013(12) 0.0071(12) -0.0016(12)
C6 0.0156(15) 0.0198(14) 0.0195(17) -0.0030(11) 0.0057(13) -0.0021(12)
C7 0.0258(18) 0.0248(16) 0.0249(19) -0.0026(13) -0.0012(14) -0.0059(14)
C8 0.0268(17) 0.0133(14) 0.0228(18) -0.0011(12) 0.0066(14) -0.0020(12)
C9 0.0260(17) 0.0154(14) 0.0215(17) 0.0012(12) 0.0065(14) 0.0028(12)
C10 0.0176(15) 0.0203(15) 0.0183(17) 0.0041(12) 0.0056(13) 0.0032(12)
C11 0.0283(18) 0.0226(16) 0.0243(18) 0.0036(13) 0.0018(15) 0.0098(13)
C12 0.0154(15) 0.0214(15) 0.0152(16) 0.0029(11) 0.0043(12) 0.0026(12)
C13 0.0182(16) 0.0294(17) 0.0184(17) 0.0028(13) 0.0014(13) 0.0028(13)
C14 0.0168(16) 0.0322(18) 0.0208(18) -0.0048(13) -0.0013(13) -0.0027(14)
C15 0.0178(16) 0.0239(16) 0.0255(19) -0.0032(12) 0.0050(14) -0.0031(13)
C16 0.0187(16) 0.0192(14) 0.0197(17) 0.0005(12) 0.0022(13) 0.0009(12)
C17 0.0249(18) 0.0209(15) 0.0288(19) -0.0019(13) 0.0041(15) 0.0001(13)
C18 0.0267(19) 0.0265(17) 0.032(2) 0.0015(14) 0.0002(16) 0.0033(15)
N1 0.0178(13) 0.0165(12) 0.0148(13) 0.0004(10) 0.0011(10) 0.0012(10)
N2 0.0195(13) 0.0152(12) 0.0180(14) -0.0027(10) 0.0041(11) -0.0002(10)
N3 0.0171(13) 0.0151(12) 0.0186(14) 0.0015(10) 0.0032(11) 0.0033(10)
N4 0.0165(13) 0.0174(12) 0.0150(13) 0.0008(9) 0.0025(10) 0.0004(10)
O1 0.0240(13) 0.0339(13) 0.0252(14) -0.0048(10) -0.0015(10) -0.0036(10)
O2 0.0260(13) 0.0203(11) 0.0262(13) -0.0004(9) 0.0064(10) -0.0032(9)
O3 0.0348(14) 0.0297(13) 0.0232(13) -0.0033(10) 0.0076(11) 0.0051(10)
O4 0.0273(13) 0.0284(12) 0.0222(13) 0.0030(10) 0.0085(10) 0.0059(10)
O5 0.0302(14) 0.0403(14) 0.0255(14) -0.0047(11) 0.0092(11) -0.0109(11)
O6 0.0221(13) 0.0544(17) 0.0248(14) 0.0007(12) -0.0011(11) 0.0122(12)
Cu1 0.0197(2) 0.01299(18) 0.0159(2) -0.00029(14) -0.00132(15) 0.00080(14)
S1 0.0213(4) 0.0193(4) 0.0172(4) -0.0013(3) 0.0030(3) 0.0007(3)
S2 0.0184(4) 0.0262(4) 0.0175(4) -0.0022(3) 0.0029(3) -0.0002(3)
F1 0.0366(12) 0.0300(11) 0.0326(12) -0.0027(9) 0.0002(10) 0.0123(9)
F2 0.0227(11) 0.0352(11) 0.0414(13) -0.0044(8) -0.0026(10) 0.0015(10)
F3 0.0382(13) 0.0278(11) 0.0511(15) 0.0085(9) 0.0084(11) -0.0106(10)
F4 0.0203(10) 0.0385(12) 0.0369(13) 0.0027(8) -0.0053(9) -0.0064(9)
F5 0.0430(14) 0.0500(14) 0.0597(17) -0.0172(11) -0.0004(13) 0.0275(13)
F6 0.0374(13) 0.0294(11) 0.0646(17) 0.0069(10) -0.0061(12) -0.0200(11)

loop_
_atom_type_symbol
_atom_type_description
_atom_type_scat_dispersion_real
_atom_type_scat_dispersion_imag
_atom_type_scat_source
C C 0.0033 0.0016 'International Tables Vol C Tables 4.2.6.8 and 6.1.1.4'
H H 0 0 'International Tables Vol C Tables 4.2.6.8 and 6.1.1.4'
N N 0.0061 0.0033 'International Tables Vol C Tables 4.2.6.8 and 6.1.1.4'
O O 0.0106 0.006 'International Tables Vol C Tables 4.2.6.8 and 6.1.1.4'
Cu Cu 0.3201 1.2651 'International Tables Vol C Tables 4.2.6.8 and 6.1.1.4'
S S 0.1246 0.1234 'International Tables Vol C Tables 4.2.6.8 and 6.1.1.4'
F F 0.0171 0.0103 'International Tables Vol C Tables 4.2.6.8 and 6.1.1.4'

loop_
_geom_angle_atom_site_label_1
_geom_angle_atom_site_label_2
_geom_angle_atom_site_label_3
_geom_angle
N3 Cu1 N2 83.11(12)
N3 Cu1 N1 164.79(11)
N2 Cu1 N1 81.96(11)
N3 Cu1 N4 81.59(11)
N2 Cu1 N4 164.06(11)
N1 Cu1 N4 113.52(12)
N3 Cu1 O4 90.25(10)
N2 Cu1 O4 90.19(10)
N1 Cu1 O4 86.96(10)
N4 Cu1 O4 94.30(10)
N3 Cu1 O2 90.61(10)
N2 Cu1 O2 88.21(10)
N1 Cu1 O2 91.76(10)
N4 Cu1 O2 87.53(9)
O4 Cu1 O2 178.07(8)
O3 S1 O1 115.72(17)
O3 S1 O2 114.34(16)
O1 S1 O2 114.89(15)
O3 S1 C17 103.46(16)
O1 S1 C17 102.90(17)
O2 S1 C17 103.10(17)
O6 S2 O5 115.54(17)
O6 S2 O4 114.61(15)
O5 S2 O4 114.34(16)
O6 S2 C18 103.29(17)
O5 S2 C18 102.91(16)
O4 S2 C18 103.87(17)
S1 O2 Cu1 138.17(14)
S2 O4 Cu1 138.10(15)
C1 N1 C5 118.5(3)
C1 N1 Cu1 130.3(2)
C5 N1 Cu1 111.2(2)
C6 N2 C8 125.5(3)
C6 N2 Cu1 117.1(2)
C8 N2 Cu1 115.6(2)
C10 N3 C9 124.5(3)
C10 N3 Cu1 117.1(2)
C9 N3 Cu1 115.8(2)
C16 N4 C12 118.9(3)
C16 N4 Cu1 129.8(2)
C12 N4 Cu1 111.3(2)
N1 C1 C2 122.4(3)
N1 C1 H1 118.8
C2 C1 H1 118.8
C3 C2 C1 118.8(3)
C3 C2 H2 120.7
C1 C2 H2 120.6
C2 C3 C4 119.5(3)
C2 C3 H3 120.3
C4 C3 H3 120.2
C5 C4 C3 119.2(3)
C5 C4 H4 120.4
C3 C4 H4 120.5
N1 C5 C4 121.5(3)
N1 C5 C6 115.3(3)
C4 C5 C6 123.2(3)
N2 C6 C7 126.0(3)
N2 C6 C5 113.5(3)
C7 C6 C5 120.4(3)
C6 C7 H7A 109.5
C6 C7 H7B 109.5
H7A C7 H7B 109.4
C6 C7 H7C 109.5
H7A C7 H7C 109.4
H7B C7 H7C 109.4
N2 C8 C9 108.4(2)
N2 C8 H8A 110.1
C9 C8 H8A 110.0
N2 C8 H8B 110.0
C9 C8 H8B 110.0
H8A C8 H8B 108.4
N3 C9 C8 107.9(2)
N3 C9 H9A 110.1
C8 C9 H9A 110.1
N3 C9 H9B 110.2
C8 C9 H9B 110.1
H9A C9 H9B 108.4
N3 C10 C12 113.1(3)
N3 C10 C11 125.1(3)
C12 C10 C11 121.8(3)
C10 C11 H11A 109.6
C10 C11 H11B 109.5
H11A C11 H11B 109.4
C10 C11 H11C 109.5
H11A C11 H11C 109.4
H11B C11 H11C 109.4
N4 C12 C13 121.5(3)
N4 C12 C10 115.5(3)
C13 C12 C10 123.0(3)
C12 C13 C14 118.9(3)
C12 C13 H13 120.6
C14 C13 H13 120.6
C15 C14 C13 120.1(3)
C15 C14 H14 119.9
C13 C14 H14 120.0
C14 C15 C16 117.9(3)
C14 C15 H15 121.1
C16 C15 H15 121.0
N4 C16 C15 122.7(3)
N4 C16 H16 118.7
C15 C16 H16 118.6
F1 C17 F2 108.2(3)
F1 C17 F3 108.1(3)
F2 C17 F3 106.8(3)
F1 C17 S1 112.0(2)
F2 C17 S1 111.3(2)
F3 C17 S1 110.2(3)
F5 C18 F4 108.1(3)
F5 C18 F6 107.9(3)
F4 C18 F6 107.1(3)
F5 C18 S2 110.8(3)
F4 C18 S2 111.3(2)
F6 C18 S2 111.5(3)

loop_
_geom_bond_atom_site_label_1
_geom_bond_atom_site_label_2
_geom_bond_distance
Cu1 N3 1.941(3)
Cu1 N2 1.949(3)
Cu1 N1 2.011(3)
Cu1 N4 2.016(3)
Cu1 O4 2.474(3)
Cu1 O2 2.564(3)
S1 O3 1.442(3)
S1 O1 1.442(3)
S1 O2 1.453(3)
S1 C17 1.826(4)
S2 O6 1.441(3)
S2 O5 1.442(3)
S2 O4 1.444(3)
S2 C18 1.828(4)
F1 C17 1.328(4)
F2 C17 1.340(4)
F3 C17 1.339(4)
F4 C18 1.337(4)
F5 C18 1.322(4)
F6 C18 1.337(4)
N1 C1 1.342(4)
N1 C5 1.367(4)
N2 C6 1.287(4)
N2 C8 1.466(4)
N3 C10 1.288(4)
N3 C9 1.465(4)
N4 C16 1.335(4)
N4 C12 1.349(4)
C1 C2 1.383(5)
C1 H1 0.9300
C2 C3 1.376(5)
C2 H2 0.9300
C3 C4 1.387(5)
C3 H3 0.9300
C4 C5 1.375(5)
C4 H4 0.9300
C5 C6 1.494(5)
C6 C7 1.481(5)
C7 H7A 0.9603
C7 H7B 0.9603
C7 H7C 0.9603
C8 C9 1.549(5)
C8 H8A 0.9700
C8 H8B 0.9700
C9 H9A 0.9700
C9 H9B 0.9700
C10 C12 1.492(4)
C10 C11 1.486(5)
C11 H11A 0.9608
C11 H11B 0.9608
C11 H11C 0.9608
C12 C13 1.381(5)
C13 C14 1.385(5)
C13 H13 0.9300
C14 C15 1.369(5)
C14 H14 0.9300
C15 C16 1.392(5)
C15 H15 0.9300
C16 H16 0.9300

loop_
_geom_torsion_atom_site_label_1
_geom_torsion_atom_site_label_2
_geom_torsion_atom_site_label_3
_geom_torsion_atom_site_label_4
_geom_torsion
O3 S1 O2 Cu1 -150.8(2)
O1 S1 O2 Cu1 -13.5(3)
C17 S1 O2 Cu1 97.6(2)
N3 Cu1 O2 S1 -77.9(2)
N2 Cu1 O2 S1 5.2(2)
N1 Cu1 O2 S1 87.1(2)
N4 Cu1 O2 S1 -159.4(2)
O6 S2 O4 Cu1 -5.8(3)
O5 S2 O4 Cu1 -142.5(2)
C18 S2 O4 Cu1 106.1(2)
N3 Cu1 O4 S2 -10.5(2)
N2 Cu1 O4 S2 -93.6(2)
N1 Cu1 O4 S2 -175.5(2)
N4 Cu1 O4 S2 71.1(2)
N3 Cu1 N1 C1 -164.2(4)
N2 Cu1 N1 C1 -175.1(3)
N4 Cu1 N1 C1 8.9(3)
O4 Cu1 N1 C1 -84.5(3)
O2 Cu1 N1 C1 97.0(3)
N3 Cu1 N1 C5 14.7(6)
N2 Cu1 N1 C5 3.8(2)
N4 Cu1 N1 C5 -172.2(2)
O4 Cu1 N1 C5 94.4(2)
O2 Cu1 N1 C5 -84.2(2)
N3 Cu1 N2 C6 174.5(3)
N1 Cu1 N2 C6 -8.4(3)
N4 Cu1 N2 C6 158.2(4)
O4 Cu1 N2 C6 -95.3(3)
O2 Cu1 N2 C6 83.6(3)
N3 Cu1 N2 C8 8.7(2)
N1 Cu1 N2 C8 -174.2(2)
N4 Cu1 N2 C8 -7.6(6)
O4 Cu1 N2 C8 98.9(2)
O2 Cu1 N2 C8 -82.1(2)
N2 Cu1 N3 C10 174.2(3)
N1 Cu1 N3 C10 163.4(4)
N4 Cu1 N3 C10 -10.2(3)
O4 Cu1 N3 C10 84.1(3)
O2 Cu1 N3 C10 -97.6(3)
N2 Cu1 N3 C9 11.5(2)
N1 Cu1 N3 C9 0.6(6)
N4 Cu1 N3 C9 -173.0(2)
O4 Cu1 N3 C9 -78.6(2)
O2 Cu1 N3 C9 99.6(2)
N3 Cu1 N4 C16 -174.7(3)
N2 Cu1 N4 C16 -158.3(4)
N1 Cu1 N4 C16 7.1(3)
O4 Cu1 N4 C16 95.7(3)
O2 Cu1 N4 C16 -83.7(3)
N3 Cu1 N4 C12 4.5(2)
N2 Cu1 N4 C12 20.9(5)
N1 Cu1 N4 C12 -173.6(2)
O4 Cu1 N4 C12 -85.1(2)
O2 Cu1 N4 C12 95.5(2)
C5 N1 C1 C2 0.1(5)
Cu1 N1 C1 C2 178.9(2)
N1 C1 C2 C3 0.0(5)
C1 C2 C3 C4 -0.9(5)
C2 C3 C4 C5 1.7(6)
C1 N1 C5 C4 0.8(5)
Cu1 N1 C5 C4 -178.2(3)
C1 N1 C5 C6 179.5(3)
Cu1 N1 C5 C6 0.5(3)
C3 C4 C5 N1 -1.7(5)
C3 C4 C5 C6 179.7(3)
C8 N2 C6 C7 -1.7(6)
Cu1 N2 C6 C7 -165.8(3)
C8 N2 C6 C5 174.8(3)
Cu1 N2 C6 C5 10.7(4)
N1 C5 C6 N2 -7.2(4)
C4 C5 C6 N2 171.5(3)
N1 C5 C6 C7 169.5(3)
C4 C5 C6 C7 -11.8(5)
C6 N2 C8 C9 170.5(3)
Cu1 N2 C8 C9 -25.1(3)
C10 N3 C9 C8 171.4(3)
Cu1 N3 C9 C8 -27.3(3)
N2 C8 C9 N3 32.2(4)
C9 N3 C10 C12 174.1(3)
Cu1 N3 C10 C12 13.1(4)
C9 N3 C10 C11 -4.3(5)
Cu1 N3 C10 C11 -165.4(3)
C16 N4 C12 C13 1.0(5)
Cu1 N4 C12 C13 -178.4(2)
C16 N4 C12 C10 -179.9(3)
Cu1 N4 C12 C10 0.8(3)
N3 C10 C12 N4 -8.9(4)
C11 C10 C12 N4 169.6(3)
N3 C10 C12 C13 170.2(3)
C11 C10 C12 C13 -11.2(5)
N4 C12 C13 C14 -0.5(5)
C10 C12 C13 C14 -179.6(3)
C12 C13 C14 C15 -0.2(5)
C13 C14 C15 C16 0.4(5)
C12 N4 C16 C15 -0.8(5)
Cu1 N4 C16 C15 178.4(2)
C14 C15 C16 N4 0.1(5)
O3 S1 C17 F1 -173.3(2)
O1 S1 C17 F1 65.9(3)
O2 S1 C17 F1 -53.9(3)
O3 S1 C17 F2 -52.0(3)
O1 S1 C17 F2 -172.8(3)
O2 S1 C17 F2 67.4(3)
O3 S1 C17 F3 66.3(3)
O1 S1 C17 F3 -54.5(3)
O2 S1 C17 F3 -174.3(2)
O6 S2 C18 F5 -53.1(3)
O5 S2 C18 F5 67.5(3)
O4 S2 C18 F5 -173.1(3)
O6 S2 C18 F4 -173.4(3)
O5 S2 C18 F4 -52.8(3)
O4 S2 C18 F4 66.7(3)
O6 S2 C18 F6 67.1(3)
O5 S2 C18 F6 -172.4(3)
O4 S2 C18 F6 -52.9(3)
